data_4069737
loop_
_publ_author_name
'Whited, Matthew T.'
'Zhu, Yanjun'
'Timpa, Samuel D.'
'Chen, Chun-Hsing'
'Foxman, Bruce M.'
'Ozerov, Oleg V.'
'Grubbs, Robert H.'

_publ_section_title
;
 Probing the C&#x2212;H Activation of Linear and Cyclic Ethers at (PNP)Ir
;
_journal_issue 15
_journal_name_full Organometallics
_journal_page_first 4560
_journal_paper_doi 10.1021/om900395f
_journal_volume 28
_journal_year 2009
_chemical_formula_moiety 'C30 H46 Ir1 N1 O1 P2'
_chemical_formula_sum 'C30 H46 Ir N O P2'
_chemical_formula_weight 690.87
_space_group_IT_number 60
_symmetry_cell_setting orthorhombic
_symmetry_space_group_name_Hall '-P 2n 2ab'
_symmetry_space_group_name_H-M 'P b c n'
_atom_sites_solution_hydrogens geom
_atom_sites_solution_primary direct
_audit_creation_date 08-07-28
_audit_creation_method CRYSTALS_ver_12.86
_cell_angle_alpha 90
_cell_angle_beta 90
_cell_angle_gamma 90
_cell_formula_units_Z 4
_cell_length_a 10.6616(6)
_cell_length_b 17.4949(10)
_cell_length_c 15.7215(9)
_cell_measurement_reflns_used 9725
_cell_measurement_temperature 120
_cell_measurement_theta_max 30
_cell_measurement_theta_min 2
_cell_volume 2932.4(3)
_computing_cell_refinement 'Apex2 (Bruker AXS, 2006)'
_computing_data_collection 'Apex2 (Bruker AXS, 2006)'
_computing_data_reduction 'Apex2 (Bruker AXS, 2006)'
_computing_molecular_graphics 'CAMERON (Watkin et al., 1996)'
_computing_publication_material 'CRYSTALS (Betteridge et al., 2003)'
_computing_structure_refinement 'CRYSTALS (Betteridge et al., 2003)'
_computing_structure_solution 'SIR92 (Altomare et al., 1994)'
_diffrn_ambient_temperature 120
_diffrn_measured_fraction_theta_full 0.999
_diffrn_measured_fraction_theta_max 0.999
_diffrn_measurement_device 'Bruker Kappa Apex2'
_diffrn_measurement_device_type Area
_diffrn_measurement_method '\f & \w scans'
_diffrn_radiation_monochromator graphite
_diffrn_radiation_type 'Mo K\a'
_diffrn_radiation_wavelength 0.71073
_diffrn_reflns_av_R_equivalents 0.030
_diffrn_reflns_limit_h_max 15
_diffrn_reflns_limit_h_min -14
_diffrn_reflns_limit_k_max 22
_diffrn_reflns_limit_k_min -24
_diffrn_reflns_limit_l_max 22
_diffrn_reflns_limit_l_min -22
_diffrn_reflns_number 64313
_diffrn_reflns_theta_full 30.042
_diffrn_reflns_theta_max 30.042
_diffrn_reflns_theta_min 2.237
_diffrn_standards_number 0
_exptl_absorpt_coefficient_mu 4.685
_exptl_absorpt_correction_T_max 0.63
_exptl_absorpt_correction_T_min 0.15
_exptl_absorpt_correction_type multi-scan
_exptl_absorpt_process_details 'Apex2 (Bruker AXS, 2006)'
_exptl_crystal_colour red
_exptl_crystal_density_diffrn 1.565
_exptl_crystal_density_method 'not measured'
_exptl_crystal_description prism
_exptl_crystal_F_000 1392
_exptl_crystal_size_max 0.50
_exptl_crystal_size_mid 0.41
_exptl_crystal_size_min 0.10
_refine_diff_density_max 1.22
_refine_diff_density_min -1.31
_refine_ls_extinction_method None
_refine_ls_goodness_of_fit_ref 1.0847
_refine_ls_hydrogen_treatment constr
_refine_ls_matrix_type full
_refine_ls_number_parameters 158
_refine_ls_number_reflns 4289
_refine_ls_number_restraints 6
_refine_ls_R_factor_all 0.0357
_refine_ls_R_factor_gt 0.0298
_refine_ls_shift/su_max 0.008142
_refine_ls_structure_factor_coef Fsqd
_refine_ls_weighting_details
;
 Method= Modified Sheldrick 
 w=1/[\s^2^(F^2^) + ( 0.01P)^2^ +13.06P] 
 ,where P=(max(Fo^2^,0) + 2Fc^2^)/3 
;
_refine_ls_weighting_scheme calc
_refine_ls_wR_factor_all 0.0637
_refine_ls_wR_factor_gt 0.0599
_refine_ls_wR_factor_ref 0.0637
_reflns_limit_h_max 14
_reflns_limit_h_min 0
_reflns_limit_k_max 24
_reflns_limit_k_min 0
_reflns_limit_l_max 22
_reflns_limit_l_min 0
_reflns_number_gt 3722
_reflns_number_total 4289
_reflns_threshold_expression I>2.0\s(I)
_oxford_diffrn_Wilson_B_factor 1.45
_oxford_diffrn_Wilson_scale 196.65
_oxford_refine_ls_r_factor_ref 0.0357
_oxford_refine_ls_scale 0.074516(11)
_oxford_reflns_number_all 4289
_oxford_reflns_threshold_expression_ref I>-10.0\s(I)
_oxford_structure_analysis_title 'OZ165_0ma in Pbcn'
_cod_data_source_file om900395f_si_001.cif
_cod_data_source_block OZ165
_cod_depositor_comments
;
The following automatic conversions were performed:

'_symmetry_cell_setting' value 'Orthorhombic' changed to
'orthorhombic' according to
/home/saulius/struct/CIF-dictionaries/cif_core.dic dictionary named
'cif_core.dic' version 2.4.2 from
2011-04-26.

'_exptl_absorpt_correction_type' value 'Multi-scan'
changed to 'multi-scan' according to
/home/saulius/struct/CIF-dictionaries/cif_core.dic dictionary named
'cif_core.dic' version 2.4.2 from 2011-04-26.

Automatic conversion script
Id: cif_fix_values 1715 2011-07-08 13:25:40Z adriana 
;
_cod_original_sg_symbol_H-M 'P b c n '
_cod_original_formula_sum 'C30 H46 Ir1 N1 O1 P2'
_cod_database_code 4069737

loop_
_symmetry_equiv_pos_as_xyz
x,y,z
-x,-y,-z
-x+1/2,y+1/2,z
x+1/2,-y+1/2,-z
x,-y,z+1/2
-x,y,-z+1/2
-x+1/2,-y+1/2,z+1/2
x+1/2,y+1/2,-z+1/2

loop_
_atom_site_label
_atom_site_type_symbol
_atom_site_fract_x
_atom_site_fract_y
_atom_site_fract_z
_atom_site_U_iso_or_equiv
_atom_site_occupancy
_atom_site_adp_type
_atom_site_refinement_flags_posn
_atom_site_refinement_flags_adp
_atom_site_disorder_assembly
_atom_site_disorder_group
Ir1 Ir 0.5000 0.808073(9) 0.2500 0.0203 1.0000 Uani S T . .
P2 P 0.32090(7) 0.78889(4) 0.32714(5) 0.0186 1.0000 Uani . . . .
N4 N 0.5000 0.68957(19) 0.2500 0.0210 1.0000 Uani S T . .
C1 C 0.3380(3) 0.68869(17) 0.3573(2) 0.0207 1.0000 Uani . . . .
C2 C 0.2703(3) 0.65199(18) 0.4211(2) 0.0245 1.0000 Uani . . . .
C3 C 0.2991(3) 0.57821(18) 0.4482(2) 0.0253 1.0000 Uani . . . .
C4 C 0.4004(3) 0.54222(18) 0.4084(2) 0.0232 1.0000 Uani . . . .
C5 C 0.4669(3) 0.57609(17) 0.3428(2) 0.0217 1.0000 Uani . . . .
C6 C 0.4357(3) 0.65006(17) 0.31408(19) 0.0193 1.0000 Uani . . . .
C7 C 0.2243(4) 0.5403(2) 0.5182(2) 0.0323 1.0000 Uani . . . .
C8 C 0.2897(3) 0.84385(18) 0.4253(2) 0.0227 1.0000 Uani . . . .
C9 C 0.4034(4) 0.8349(2) 0.4839(2) 0.0311 1.0000 Uani . . . .
C10 C 0.1658(4) 0.8307(2) 0.4721(2) 0.0295 1.0000 Uani . . . .
C11 C 0.1756(3) 0.7947(2) 0.2647(2) 0.0261 1.0000 Uani . . . .
C12 C 0.1588(4) 0.8770(2) 0.2322(3) 0.0388 1.0000 Uani . . . .
C13 C 0.1826(4) 0.7395(3) 0.1897(3) 0.0434 1.0000 Uani . . . .
C14 C 0.5000 0.9179(2) 0.2500 0.0251 1.0000 Uani DS T . .
C15 C 0.5482(7) 0.9707(3) 0.1887(4) 0.0209(15) 0.5000 Uiso D . 1 1
C16 C 0.4832(7) 1.0462(4) 0.2047(4) 0.0357(17) 0.5000 Uiso D . 1 1
C17 C 0.4447(8) 1.0412(3) 0.2946(5) 0.0417(18) 0.5000 Uiso D . 1 1
O1 O 0.4310(7) 0.9579(3) 0.3073(4) 0.051(2) 0.5000 Uiso D . 1 1
H21 H 0.2022 0.6781 0.4470 0.0292 1.0000 Uiso R . . .
H41 H 0.4246 0.4928 0.4271 0.0278 1.0000 Uiso R . . .
H51 H 0.5341 0.5492 0.3168 0.0261 1.0000 Uiso R . . .
H71 H 0.1936 0.5781 0.5562 0.0392 1.0000 Uiso R . . .
H72 H 0.1557 0.5132 0.4940 0.0392 1.0000 Uiso R . . .
H73 H 0.2767 0.5057 0.5482 0.0392 1.0000 Uiso R . . .
H81 H 0.2889 0.8960 0.4086 0.0272 1.0000 Uiso R . . .
H91 H 0.3895 0.8627 0.5350 0.0373 1.0000 Uiso R . . .
H92 H 0.4760 0.8541 0.4562 0.0373 1.0000 Uiso R . . .
H93 H 0.4153 0.7824 0.4970 0.0373 1.0000 Uiso R . . .
H101 H 0.1625 0.8625 0.5210 0.0354 1.0000 Uiso R . . .
H102 H 0.0979 0.8428 0.4353 0.0354 1.0000 Uiso R . . .
H103 H 0.1601 0.7787 0.4889 0.0354 1.0000 Uiso R . . .
H111 H 0.1063 0.7814 0.2997 0.0311 1.0000 Uiso R . . .
H121 H 0.0837 0.8805 0.1999 0.0467 1.0000 Uiso R . . .
H122 H 0.1541 0.9110 0.2792 0.0467 1.0000 Uiso R . . .
H123 H 0.2282 0.8905 0.1975 0.0467 1.0000 Uiso R . . .
H131 H 0.1073 0.7426 0.1576 0.0520 1.0000 Uiso R . . .
H132 H 0.2518 0.7528 0.1547 0.0520 1.0000 Uiso R . . .
H133 H 0.1931 0.6889 0.2103 0.0520 1.0000 Uiso R . . .
H151 H 0.6364 0.9760 0.1950 0.0244 0.5000 Uiso R . 1 1
H152 H 0.5296 0.9532 0.1329 0.0244 0.5000 Uiso R . 1 1
H161 H 0.5397 1.0875 0.1961 0.0440 0.5000 Uiso R . 1 1
H162 H 0.4125 1.0523 0.1686 0.0440 0.5000 Uiso R . 1 1
H171 H 0.5072 1.0616 0.3312 0.0500 0.5000 Uiso R . 1 1
H172 H 0.3677 1.0672 0.3039 0.0500 0.5000 Uiso R . 1 1

loop_
_atom_site_aniso_label
_atom_site_aniso_U_11
_atom_site_aniso_U_22
_atom_site_aniso_U_33
_atom_site_aniso_U_23
_atom_site_aniso_U_13
_atom_site_aniso_U_12
Ir1 0.02472(8) 0.01386(7) 0.02232(8) 0.0000 0.00890(7) 0.0000
P2 0.0191(3) 0.0174(3) 0.0193(3) 0.0007(3) 0.0055(3) 0.0017(3)
N4 0.0234(16) 0.0143(14) 0.0254(17) 0.0000 0.0061(16) 0.0000
C1 0.0203(14) 0.0176(13) 0.0241(14) 0.0007(11) 0.0038(11) -0.0019(11)
C2 0.0271(16) 0.0211(14) 0.0253(15) 0.0001(12) 0.0088(13) -0.0034(12)
C3 0.0301(16) 0.0206(14) 0.0252(15) 0.0013(12) 0.0025(13) -0.0045(13)
C4 0.0258(15) 0.0181(13) 0.0257(15) 0.0021(11) -0.0017(12) -0.0026(12)
C5 0.0203(14) 0.0171(13) 0.0277(15) 0.0011(12) 0.0007(11) -0.0003(11)
C6 0.0168(13) 0.0181(13) 0.0229(14) -0.0005(11) 0.0023(11) -0.0026(11)
C7 0.043(2) 0.0225(15) 0.0313(17) 0.0023(13) 0.0092(16) -0.0058(15)
C8 0.0278(16) 0.0205(13) 0.0199(14) 0.0006(11) 0.0031(12) 0.0040(12)
C9 0.0363(19) 0.0326(17) 0.0242(16) 0.0004(14) -0.0034(14) 0.0000(15)
C10 0.0352(19) 0.0264(15) 0.0270(16) -0.0006(13) 0.0115(14) 0.0044(14)
C11 0.0255(15) 0.0322(16) 0.0205(15) -0.0007(12) -0.0004(12) 0.0033(13)
C12 0.037(2) 0.042(2) 0.036(2) 0.0139(16) -0.0053(16) 0.0050(17)
C13 0.044(2) 0.057(3) 0.0288(19) -0.0128(18) -0.0029(17) 0.006(2)
C14 0.031(2) 0.0179(18) 0.027(2) 0.0000 0.013(2) 0.0000

loop_
_atom_type_symbol
_atom_type_scat_dispersion_real
_atom_type_scat_dispersion_imag
_atom_type_scat_Cromer_Mann_a1
_atom_type_scat_Cromer_Mann_b1
_atom_type_scat_Cromer_Mann_a2
_atom_type_scat_Cromer_Mann_b2
_atom_type_scat_Cromer_Mann_a3
_atom_type_scat_Cromer_Mann_b3
_atom_type_scat_Cromer_Mann_a4
_atom_type_scat_Cromer_Mann_b4
_atom_type_scat_Cromer_Mann_c
_atom_type_scat_source
C 0.0033 0.0016 2.3100 20.8439 1.0200 10.2075 1.5886 0.5687 0.8650 51.6512 0.2156 'International Tables Vol C 4.2.6.8 and 6.1.1.4'
H 0.0000 0.0000 0.4930 10.5109 0.3229 26.1257 0.1402 3.1424 0.0408 57.7998 0.0030 'International Tables Vol C 4.2.6.8 and 6.1.1.4'
N 0.0061 0.0033 12.2126 0.0057 3.1322 9.8933 2.0125 28.9975 1.1663 0.5826 -11.5290 'International Tables Vol C 4.2.6.8 and 6.1.1.4'
O 0.0106 0.0060 3.0485 13.2771 2.2868 5.7011 1.5463 0.3239 0.8670 32.9089 0.2508 'International Tables Vol C 4.2.6.8 and 6.1.1.4'
P 0.1023 0.0942 6.4345 1.9067 4.1791 27.1570 1.7800 0.5260 1.4908 68.1645 1.1149 'International Tables Vol C 4.2.6.8 and 6.1.1.4'
Ir -1.4442 7.9887 27.3049 1.5928 16.7296 8.8655 15.6115 0.4179 5.8338 45.0011 11.4722 'International Tables Vol C 4.2.6.8 and 6.1.1.4'

loop_
_geom_angle_atom_site_label_1
_geom_angle_site_symmetry_1
_geom_angle_atom_site_label_2
_geom_angle_atom_site_label_3
_geom_angle_site_symmetry_3
_geom_angle
_geom_angle_publ_flag
P2 6_655 Ir1 P2 . 163.12(4) yes
P2 6_655 Ir1 N4 . 81.56(2) yes
P2 . Ir1 N4 . 81.56(2) yes
P2 6_655 Ir1 C14 . 98.44(2) yes
P2 . Ir1 C14 . 98.44(2) yes
N4 . Ir1 C14 . 179.994 yes
Ir1 . P2 C1 . 101.28(10) yes
Ir1 . P2 C8 . 121.12(11) yes
C1 . P2 C8 . 107.48(14) yes
Ir1 . P2 C11 . 114.36(11) yes
C1 . P2 C11 . 106.05(15) yes
C8 . P2 C11 . 105.40(15) yes
Ir1 . N4 C6 6_655 119.57(17) yes
Ir1 . N4 C6 . 119.57(17) yes
C6 6_655 N4 C6 . 120.9(3) yes
P2 . C1 C2 . 125.3(2) yes
P2 . C1 C6 . 114.0(2) yes
C2 . C1 C6 . 120.5(3) yes
C1 . C2 C3 . 122.2(3) yes
C1 . C2 H21 . 118.9 no
C3 . C2 H21 . 118.9 no
C2 . C3 C4 . 116.8(3) yes
C2 . C3 C7 . 120.9(3) yes
C4 . C3 C7 . 122.4(3) yes
C3 . C4 C5 . 122.4(3) yes
C3 . C4 H41 . 118.8 no
C5 . C4 H41 . 118.8 no
C4 . C5 C6 . 120.7(3) yes
C4 . C5 H51 . 119.6 no
C6 . C5 H51 . 119.6 no
C1 . C6 C5 . 117.2(3) yes
C1 . C6 N4 . 118.0(3) yes
C5 . C6 N4 . 124.6(3) yes
C3 . C7 H71 . 109.5 no
C3 . C7 H72 . 109.5 no
H71 . C7 H72 . 109.5 no
C3 . C7 H73 . 109.4 no
H71 . C7 H73 . 109.5 no
H72 . C7 H73 . 109.5 no
P2 . C8 C9 . 107.9(2) yes
P2 . C8 C10 . 118.6(2) yes
C9 . C8 C10 . 112.3(3) yes
P2 . C8 H81 . 105.7 no
C9 . C8 H81 . 105.8 no
C10 . C8 H81 . 105.6 no
C8 . C9 H91 . 109.4 no
C8 . C9 H92 . 109.4 no
H91 . C9 H92 . 109.5 no
C8 . C9 H93 . 109.5 no
H91 . C9 H93 . 109.5 no
H92 . C9 H93 . 109.5 no
C8 . C10 H101 . 109.5 no
C8 . C10 H102 . 109.4 no
H101 . C10 H102 . 109.5 no
C8 . C10 H103 . 109.4 no
H101 . C10 H103 . 109.5 no
H102 . C10 H103 . 109.5 no
P2 . C11 C12 . 109.1(3) yes
P2 . C11 C13 . 109.7(3) yes
C12 . C11 C13 . 110.0(3) yes
P2 . C11 H111 . 109.4 no
C12 . C11 H111 . 109.3 no
C13 . C11 H111 . 109.3 no
C11 . C12 H121 . 109.6 no
C11 . C12 H122 . 109.5 no
H121 . C12 H122 . 109.5 no
C11 . C12 H123 . 109.4 no
H121 . C12 H123 . 109.5 no
H122 . C12 H123 . 109.5 no
C11 . C13 H131 . 109.5 no
C11 . C13 H132 . 109.4 no
H131 . C13 H132 . 109.5 no
C11 . C13 H133 . 109.5 no
H131 . C13 H133 . 109.5 no
H132 . C13 H133 . 109.5 no
C15 6_655 C14 O1 6_655 108.0(4) yes
C15 6_655 C14 Ir1 . 130.2(3) yes
O1 6_655 C14 Ir1 . 121.0(3) yes
Ir1 . C14 C15 . 130.2(3) yes
Ir1 . C14 O1 . 121.0(3) yes
C15 . C14 O1 . 108.0(4) yes
C14 . C15 C16 . 106.7(5) yes
C14 . C15 H151 . 110.4 no
C16 . C15 H151 . 110.5 no
C14 . C15 H152 . 109.8 no
C16 . C15 H152 . 109.9 no
H151 . C15 H152 . 109.5 no
C15 . C16 C17 . 103.6(5) yes
C15 . C16 H161 . 110.5 no
C15 . C16 H162 . 111.2 no
C17 . C16 H161 . 110.9 no
C17 . C16 H162 . 111.0 no
H161 . C16 H162 . 109.5 no
C16 . C17 O1 . 102.5(5) yes
C16 . C17 H171 . 111.3 no
C16 . C17 H172 . 111.1 no
O1 . C17 H171 . 110.9 no
O1 . C17 H172 . 111.5 no
H171 . C17 H172 . 109.5 no
C17 . O1 C14 . 111.4(4) yes

loop_
_geom_bond_atom_site_label_1
_geom_bond_atom_site_label_2
_geom_bond_site_symmetry_2
_geom_bond_distance
_geom_bond_publ_flag
Ir1 P2 6_655 2.2868(8) yes
Ir1 P2 . 2.2868(8) yes
Ir1 N4 . 2.073(3) yes
Ir1 C14 . 1.921(4) yes
P2 C1 . 1.825(3) yes
P2 C8 . 1.849(3) yes
P2 C11 . 1.837(3) yes
N4 C6 6_655 1.401(3) yes
N4 C6 . 1.401(3) yes
C1 C2 . 1.392(4) yes
C1 C6 . 1.416(4) yes
C2 C3 . 1.394(4) yes
C2 H21 . 0.950 no
C3 C4 . 1.398(5) yes
C3 C7 . 1.512(5) yes
C4 C5 . 1.384(4) yes
C4 H41 . 0.950 no
C5 C6 . 1.410(4) yes
C5 H51 . 0.950 no
C7 H71 . 0.950 no
C7 H72 . 0.950 no
C7 H73 . 0.950 no
C8 C9 . 1.531(5) yes
C8 C10 . 1.529(5) yes
C8 H81 . 0.950 no
C9 H91 . 0.950 no
C9 H92 . 0.950 no
C9 H93 . 0.950 no
C10 H101 . 0.950 no
C10 H102 . 0.950 no
C10 H103 . 0.950 no
C11 C12 . 1.538(5) yes
C11 C13 . 1.525(5) yes
C11 H111 . 0.950 no
C12 H121 . 0.950 no
C12 H122 . 0.950 no
C12 H123 . 0.950 no
C13 H131 . 0.950 no
C13 H132 . 0.950 no
C13 H133 . 0.950 no
C14 C15 6_655 1.431(4) yes
C14 O1 6_655 1.358(3) yes
C14 C15 . 1.431(4) yes
C14 O1 . 1.358(3) yes
C15 C16 . 1.513(5) yes
C15 H151 . 0.950 no
C15 H152 . 0.950 no
C16 C17 . 1.474(4) yes
C16 H161 . 0.950 no
C16 H162 . 0.950 no
C17 O1 . 1.479(5) yes
C17 H171 . 0.950 no
C17 H172 . 0.950 no
